data_7031485
loop_
_publ_author_name
'Fu, Yan'
'Jiang, Xiu-Juan'
'Zhu, Yan-Yan'
'Zhou, Bing-Jiang'
'Zang, Shuang-Quan'
'Tang, Ming-Sheng'
'Zhang, Hong-Yan'
'Mak, Thomas C. W.'

_publ_section_title
;
 A new fluorescent probe for Al(3+) based on rhodamine 6G and its
 application to bioimaging.
;
_journal_issue 33
_journal_name_full 'Dalton transactions (Cambridge, England : 2003)'
_journal_page_first 12624
_journal_page_last 12632
_journal_paper_doi 10.1039/c4dt01453g
_journal_volume 43
_journal_year 2014
_chemical_formula_sum 'C68 H66 Al Cl N8 O12'
_chemical_formula_weight 1249.72
_chemical_name_systematic
; 
 ? 
;
_space_group_IT_number 9
_symmetry_cell_setting monoclinic
_symmetry_space_group_name_Hall 'C -2yc'
_symmetry_space_group_name_H-M 'C 1 c 1'
_atom_sites_solution_hydrogens geom
_atom_sites_solution_primary direct
_atom_sites_solution_secondary difmap
_audit_creation_method SHELXL-97
_cell_angle_alpha 90.00
_cell_angle_beta 102.654(11)
_cell_angle_gamma 90.00
_cell_formula_units_Z 4
_cell_length_a 23.791(3)
_cell_length_b 18.3258(18)
_cell_length_c 15.0315(14)
_cell_measurement_reflns_used 1286
_cell_measurement_temperature 293(2)
_cell_measurement_theta_max 19.4530
_cell_measurement_theta_min 3.4360
_cell_volume 6394.4(12)
_computing_cell_refinement 'Bruker FRAMBO'
_computing_data_collection 'Bruker FRAMBO'
_computing_data_reduction 'Bruker SAINT'
_computing_molecular_graphics 'Bruker SHELXTL'
_computing_publication_material 'Bruker SHELXTL'
_computing_structure_refinement 'SHELXL-97 (Sheldrick, 1997)'
_computing_structure_solution 'SHELXS-97 (Sheldrick, 1990)'
_diffrn_ambient_temperature 293(2)
_diffrn_measured_fraction_theta_full 0.998
_diffrn_measured_fraction_theta_max 0.998
_diffrn_measurement_device_type 'multiwire proportional'
_diffrn_measurement_method 'phi and omega scans'
_diffrn_radiation_monochromator graphite
_diffrn_radiation_source 'fine-focus sealed tube'
_diffrn_radiation_type MoK\a
_diffrn_radiation_wavelength 0.71073
_diffrn_reflns_av_R_equivalents 0.0836
_diffrn_reflns_av_sigmaI/netI 0.1855
_diffrn_reflns_limit_h_max 28
_diffrn_reflns_limit_h_min -28
_diffrn_reflns_limit_k_max 22
_diffrn_reflns_limit_k_min -14
_diffrn_reflns_limit_l_max 18
_diffrn_reflns_limit_l_min -18
_diffrn_reflns_number 14894
_diffrn_reflns_theta_full 25.50
_diffrn_reflns_theta_max 25.50
_diffrn_reflns_theta_min 2.83
_exptl_absorpt_coefficient_mu 0.142
_exptl_absorpt_correction_T_max 0.9776
_exptl_absorpt_correction_T_min 0.9721
_exptl_absorpt_correction_type multi-scan
_exptl_absorpt_process_details SADABS
_exptl_crystal_colour RED
_exptl_crystal_density_diffrn 1.298
_exptl_crystal_density_method 'not measured'
_exptl_crystal_description BLOCK
_exptl_crystal_F_000 2624
_exptl_crystal_size_max 0.20
_exptl_crystal_size_mid 0.18
_exptl_crystal_size_min 0.16
_refine_diff_density_max 0.575
_refine_diff_density_min -0.254
_refine_diff_density_rms 0.059
_refine_ls_abs_structure_details 'Flack H D (1983), Acta Cryst. A39, 876-881'
_refine_ls_abs_structure_Flack 0.0(5)
_refine_ls_extinction_method none
_refine_ls_goodness_of_fit_ref 1.016
_refine_ls_hydrogen_treatment constr
_refine_ls_matrix_type full
_refine_ls_number_parameters 844
_refine_ls_number_reflns 9645
_refine_ls_number_restraints 229
_refine_ls_restrained_S_all 1.014
_refine_ls_R_factor_all 0.2029
_refine_ls_R_factor_gt 0.0907
_refine_ls_shift/su_max 0.000
_refine_ls_shift/su_mean 0.000
_refine_ls_structure_factor_coef Fsqd
_refine_ls_weighting_details 'calc w=1/[\s^2^(Fo^2^)+(0.0663P)^2^+0.0000P] where P=(Fo^2^+2Fc^2^)/3'
_refine_ls_weighting_scheme calc
_refine_ls_wR_factor_gt 0.1660
_refine_ls_wR_factor_ref 0.2250
_reflns_number_gt 4414
_reflns_number_total 9645
_reflns_threshold_expression >2sigma(I)
_cod_data_source_file c4dt01453g2.cif
_cod_data_source_block a
_cod_depositor_comments
;
The following automatic conversions were performed:

'_symmetry_cell_setting' value 'Monoclinic' changed to 'monoclinic'
according to
/usr/data/users/saulius/crontab/automatic-downloads/rss-feeds/RSC/lib/dictionaries/cif_core.dic
dictionary named 'cif_core.dic' version 2.4.2 from
2011-04-26.

'_exptl_absorpt_correction_type' value 'MULTI-SCAN'
changed to 'multi-scan' according to
/usr/data/users/saulius/crontab/automatic-downloads/rss-feeds/RSC/lib/dictionaries/cif_core.dic
dictionary named 'cif_core.dic' version 2.4.2 from
2011-04-26.

'_refine_ls_hydrogen_treatment' value 'CONSTR' changed
to 'constr' according to
/usr/data/users/saulius/crontab/automatic-downloads/rss-feeds/RSC/lib/dictionaries/cif_core.dic
dictionary named 'cif_core.dic' version 2.4.2 from 2011-04-26.

Automatic conversion script
Id: cif_fix_values 2281 2013-09-26 08:29:07Z andrius 

 Adding full bibliography for 7031484--7031486.cif.
;
_cod_original_sg_symbol_H-M Cc
_cod_database_code 7031485

loop_
_symmetry_equiv_pos_as_xyz
'x, y, z'
'x, -y, z+1/2'
'x+1/2, y+1/2, z'
'x+1/2, -y+1/2, z+1/2'

loop_
_atom_site_label
_atom_site_type_symbol
_atom_site_fract_x
_atom_site_fract_y
_atom_site_fract_z
_atom_site_U_iso_or_equiv
_atom_site_adp_type
_atom_site_occupancy
_atom_site_symmetry_multiplicity
_atom_site_calc_flag
_atom_site_refinement_flags
_atom_site_disorder_assembly
_atom_site_disorder_group
C30 C 0.8701(5) 0.5794(6) 0.8419(6) 0.070(3) Uani 1 1 d U . .
H30A H 0.8316 0.5962 0.8426 0.084 Uiso 1 1 calc R . .
H30B H 0.8669 0.5321 0.8123 0.084 Uiso 1 1 calc R . .
C31 C 0.9035(5) 0.5721(6) 0.9359(6) 0.072(3) Uani 1 1 d U . .
H31A H 0.9127 0.6197 0.9617 0.108 Uiso 1 1 calc R . .
H31B H 0.9385 0.5459 0.9360 0.108 Uiso 1 1 calc R . .
H31C H 0.8812 0.5459 0.9714 0.108 Uiso 1 1 calc R . .
C33 C 0.6037(10) 0.4781(8) 0.286(2) 0.086(3) Uani 0.277(10) 1 d PDU A 1
H33A H 0.5669 0.4730 0.2429 0.103 Uiso 0.277(10) 1 calc PR A 1
H33B H 0.5999 0.5156 0.3294 0.103 Uiso 0.277(10) 1 calc PR A 1
C34 C 0.620(2) 0.4059(14) 0.335(3) 0.119(6) Uani 0.277(10) 1 d PDU A 1
H34A H 0.6504 0.3831 0.3115 0.178 Uiso 0.277(10) 1 calc PR A 1
H34B H 0.5874 0.3743 0.3254 0.178 Uiso 0.277(10) 1 calc PR A 1
H34C H 0.6337 0.4148 0.3990 0.178 Uiso 0.277(10) 1 calc PR A 1
C65 C 0.5866(15) 1.1820(10) 0.097(2) 0.068(4) Uani 0.277(10) 1 d PDU A 1
H65A H 0.5717 1.1855 0.0322 0.082 Uiso 0.277(10) 1 calc PR A 1
H65B H 0.6282 1.1776 0.1083 0.082 Uiso 0.277(10) 1 calc PR A 1
C66 C 0.5710(17) 1.2514(16) 0.144(2) 0.068(4) Uani 0.277(10) 1 d PDU A 1
H66A H 0.5574 1.2383 0.1973 0.102 Uiso 0.277(10) 1 calc PR A 1
H66B H 0.5413 1.2774 0.1023 0.102 Uiso 0.277(10) 1 calc PR A 1
H66C H 0.6044 1.2818 0.1608 0.102 Uiso 0.277(10) 1 calc PR A 1
C67 C 0.9270(6) 0.9205(8) 0.0759(11) 0.128(4) Uani 0.277(10) 1 d PDU A 1
H67A H 0.9375 0.9282 0.1413 0.153 Uiso 0.277(10) 1 calc PR A 1
H67B H 0.9056 0.9630 0.0492 0.153 Uiso 0.277(10) 1 calc PR A 1
C68 C 0.9825(9) 0.917(3) 0.040(2) 0.118(5) Uani 0.277(10) 1 d PDU A 1
H68A H 0.9767 0.9404 -0.0178 0.177 Uiso 0.277(10) 1 calc PR A 1
H68B H 0.9925 0.8663 0.0339 0.177 Uiso 0.277(10) 1 calc PR A 1
H68C H 1.0130 0.9403 0.0827 0.177 Uiso 0.277(10) 1 calc PR A 1
C33' C 0.6016(6) 0.4747(7) 0.2794(11) 0.086(3) Uani 0.723(10) 1 d PDU A 2
H33C H 0.6031 0.5019 0.3352 0.103 Uiso 0.723(10) 1 calc PR A 2
H33D H 0.5646 0.4841 0.2387 0.103 Uiso 0.723(10) 1 calc PR A 2
C34' C 0.6071(11) 0.3958(7) 0.3003(14) 0.119(6) Uani 0.723(10) 1 d PDU A 2
H34D H 0.6449 0.3859 0.3364 0.178 Uiso 0.723(10) 1 calc PR A 2
H34E H 0.6013 0.3685 0.2445 0.178 Uiso 0.723(10) 1 calc PR A 2
H34F H 0.5787 0.3818 0.3337 0.178 Uiso 0.723(10) 1 calc PR A 2
C65' C 0.5913(6) 1.1871(6) 0.1287(10) 0.068(4) Uani 0.723(10) 1 d PDU A 2
H65C H 0.6211 1.1827 0.0942 0.082 Uiso 0.723(10) 1 calc PR A 2
H65D H 0.6088 1.2040 0.1897 0.082 Uiso 0.723(10) 1 calc PR A 2
C66' C 0.5444(6) 1.2412(7) 0.0815(10) 0.068(4) Uani 0.723(10) 1 d PDU A 2
H66D H 0.5219 1.2564 0.1239 0.102 Uiso 0.723(10) 1 calc PR A 2
H66E H 0.5199 1.2179 0.0302 0.102 Uiso 0.723(10) 1 calc PR A 2
H66F H 0.5624 1.2831 0.0611 0.102 Uiso 0.723(10) 1 calc PR A 2
C67' C 0.9270(6) 0.9212(7) 0.0759(10) 0.128(4) Uani 0.723(10) 1 d PDU A 2
H67C H 0.9668 0.9051 0.0876 0.153 Uiso 0.723(10) 1 calc PR A 2
H67D H 0.9210 0.9467 0.1296 0.153 Uiso 0.723(10) 1 calc PR A 2
C68' C 0.9152(8) 0.9725(9) -0.0050(10) 0.118(5) Uani 0.723(10) 1 d PDU A 2
H68D H 0.8749 0.9837 -0.0211 0.177 Uiso 0.723(10) 1 calc PR A 2
H68E H 0.9266 0.9497 -0.0558 0.177 Uiso 0.723(10) 1 calc PR A 2
H68F H 0.9368 1.0167 0.0106 0.177 Uiso 0.723(10) 1 calc PR A 2
Al1 Al 0.72929(12) 0.82352(14) 0.39930(17) 0.0400(7) Uani 1 1 d . . .
N1 N 0.7819(3) 0.8976(4) 0.3674(4) 0.0405(18) Uani 1 1 d . . .
N2 N 0.8319(3) 0.8702(4) 0.3476(5) 0.048(2) Uani 1 1 d . . .
N5 N 0.6795(3) 0.7405(3) 0.4180(4) 0.0393(18) Uani 1 1 d U . .
N6 N 0.6439(3) 0.7140(4) 0.3387(4) 0.0438(19) Uani 1 1 d . . .
N7 N 0.8880(4) 0.8565(5) 0.0582(7) 0.098(3) Uani 1 1 d DU . .
H5A H 0.9020 0.8180 0.0384 0.117 Uiso 1 1 calc R A 1
N8 N 0.5626(3) 1.1164(4) 0.1328(5) 0.061(2) Uani 1 1 d DU . .
H6 H 0.5318 1.1204 0.1534 0.074 Uiso 1 1 calc R A 1
N4 N 0.6486(4) 0.4998(5) 0.2358(5) 0.069(2) Uani 1 1 d DU . .
H7A H 0.6420 0.4928 0.1779 0.083 Uiso 1 1 calc R A 1
N3 N 0.8974(4) 0.6310(4) 0.7894(5) 0.063(2) Uani 1 1 d . . .
H8A H 0.9230 0.6604 0.8190 0.076 Uiso 1 1 calc R . .
O3 O 0.6749(2) 0.8964(3) 0.4017(3) 0.0433(15) Uani 1 1 d . . .
O5 O 0.7910(3) 0.7652(3) 0.3875(4) 0.0444(16) Uani 1 1 d . . .
O1 O 0.5251(3) 1.0077(4) 0.3923(5) 0.086(2) Uani 1 1 d . . .
O2 O 0.5681(3) 0.9008(4) 0.4019(5) 0.073(2) Uani 1 1 d U . .
H2 H 0.5916 0.8825 0.3759 0.109 Uiso 1 1 calc R . .
O10 O 0.6927(3) 0.8023(3) 0.2774(3) 0.0433(16) Uani 1 1 d . . .
O8 O 0.7568(3) 0.8296(3) 0.5258(4) 0.0476(16) Uani 1 1 d . . .
O7 O 0.8336(3) 0.9000(4) 0.6326(4) 0.079(2) Uani 1 1 d . . .
H7 H 0.8074 0.8916 0.5884 0.119 Uiso 1 1 calc R . .
O6 O 0.8542(3) 0.8735(4) 0.7794(4) 0.078(2) Uani 1 1 d U . .
O4 O 0.7808(3) 0.5658(3) 0.5065(3) 0.0479(17) Uani 1 1 d . . .
O9 O 0.7251(3) 0.9741(3) 0.1173(4) 0.0577(18) Uani 1 1 d U . .
C1 C 0.5688(5) 0.9733(6) 0.3928(6) 0.058(3) Uani 1 1 d U . .
C2 C 0.6238(4) 1.0071(5) 0.3866(5) 0.047(2) Uani 1 1 d U . .
C3 C 0.6234(5) 1.0811(5) 0.3733(6) 0.058(3) Uani 1 1 d U . .
H3 H 0.5895 1.1068 0.3715 0.070 Uiso 1 1 calc R . .
C4 C 0.6726(5) 1.1193(5) 0.3621(6) 0.065(3) Uani 1 1 d U . .
H4A H 0.6720 1.1699 0.3577 0.078 Uiso 1 1 calc R . .
C5 C 0.7223(5) 1.0804(5) 0.3578(6) 0.062(3) Uani 1 1 d U . .
H5 H 0.7547 1.1044 0.3472 0.074 Uiso 1 1 calc R . .
C6 C 0.7224(4) 1.0049(5) 0.3697(5) 0.044(2) Uani 1 1 d U . .
C7 C 0.6737(4) 0.9679(4) 0.3852(5) 0.036(2) Uani 1 1 d U . .
C8 C 0.7747(4) 0.9672(5) 0.3591(6) 0.053(3) Uani 1 1 d . . .
H8 H 0.8044 0.9950 0.3456 0.063 Uiso 1 1 calc R . .
C9 C 0.8316(4) 0.8001(5) 0.3594(5) 0.043(2) Uani 1 1 d U . .
C10 C 0.8794(4) 0.7569(5) 0.3370(5) 0.042(2) Uani 1 1 d U . .
C11 C 0.9177(4) 0.7908(5) 0.2953(6) 0.054(3) Uani 1 1 d . . .
H11 H 0.9122 0.8399 0.2799 0.065 Uiso 1 1 calc R . .
C12 C 0.9641(5) 0.7548(6) 0.2751(7) 0.072(3) Uani 1 1 d U . .
H12 H 0.9901 0.7796 0.2480 0.087 Uiso 1 1 calc R . .
C13 C 0.9719(4) 0.6801(6) 0.2957(6) 0.057(3) Uani 1 1 d . . .
H13 H 1.0023 0.6542 0.2812 0.069 Uiso 1 1 calc R . .
C14 C 0.9321(4) 0.6460(5) 0.3392(6) 0.052(3) Uani 1 1 d . . .
H14 H 0.9371 0.5969 0.3547 0.063 Uiso 1 1 calc R . .
C15 C 0.8866(3) 0.6822(4) 0.3591(5) 0.034(2) Uani 1 1 d U . .
C16 C 0.8485(4) 0.6422(5) 0.4091(6) 0.042(2) Uani 1 1 d . A .
C17 C 0.8610(4) 0.6437(4) 0.5048(6) 0.037(2) Uani 1 1 d U . .
C18 C 0.9080(4) 0.6830(4) 0.5610(5) 0.044(2) Uani 1 1 d . . .
H18 H 0.9325 0.7097 0.5328 0.053 Uiso 1 1 calc R . .
C19 C 0.9181(4) 0.6829(5) 0.6524(6) 0.047(2) Uani 1 1 d . . .
C20 C 0.8844(4) 0.6351(5) 0.6968(6) 0.042(2) Uani 1 1 d . . .
C21 C 0.8384(4) 0.5957(5) 0.6454(5) 0.046(3) Uani 1 1 d . . .
H21 H 0.8150 0.5671 0.6734 0.055 Uiso 1 1 calc R . .
C22 C 0.8288(4) 0.6006(4) 0.5514(6) 0.040(2) Uani 1 1 d U . .
C23 C 0.7670(4) 0.5663(5) 0.4125(6) 0.039(2) Uani 1 1 d . A .
C24 C 0.7164(4) 0.5317(5) 0.3725(5) 0.045(2) Uani 1 1 d U . .
H24 H 0.6940 0.5097 0.4086 0.054 Uiso 1 1 calc R A .
C25 C 0.6987(4) 0.5298(5) 0.2775(6) 0.044(2) Uani 1 1 d U A .
C26 C 0.7346(4) 0.5640(5) 0.2224(5) 0.049(3) Uani 1 1 d . . .
C27 C 0.7840(4) 0.5976(4) 0.2675(6) 0.045(2) Uani 1 1 d . A .
H27 H 0.8072 0.6193 0.2326 0.054 Uiso 1 1 calc R . .
C28 C 0.8022(4) 0.6017(5) 0.3631(5) 0.040(2) Uani 1 1 d . . .
C29 C 0.9688(4) 0.7254(6) 0.7093(7) 0.071(3) Uani 1 1 d U . .
H29A H 0.9545 0.7651 0.7397 0.107 Uiso 1 1 calc R . .
H29B H 0.9922 0.7444 0.6701 0.107 Uiso 1 1 calc R . .
H29C H 0.9916 0.6936 0.7537 0.107 Uiso 1 1 calc R . .
C32 C 0.7164(4) 0.5611(5) 0.1214(5) 0.054(3) Uani 1 1 d . A .
H32A H 0.7455 0.5831 0.0949 0.081 Uiso 1 1 calc R . .
H32B H 0.6808 0.5871 0.1020 0.081 Uiso 1 1 calc R . .
H32C H 0.7111 0.5112 0.1020 0.081 Uiso 1 1 calc R . .
C35 C 0.8273(4) 0.8571(6) 0.7033(7) 0.057(3) Uani 1 1 d U . .
C36 C 0.7848(4) 0.7993(5) 0.6822(6) 0.050(2) Uani 1 1 d U . .
C37 C 0.7770(5) 0.7554(6) 0.7565(6) 0.069(3) Uani 1 1 d U . .
H37 H 0.7981 0.7653 0.8151 0.083 Uiso 1 1 calc R . .
C38 C 0.7385(5) 0.6988(5) 0.7423(6) 0.064(3) Uani 1 1 d U . .
H38 H 0.7336 0.6704 0.7914 0.076 Uiso 1 1 calc R . .
C39 C 0.7065(4) 0.6830(5) 0.6548(6) 0.050(2) Uani 1 1 d U . .
H39 H 0.6805 0.6443 0.6458 0.060 Uiso 1 1 calc R . .
C40 C 0.7139(4) 0.7260(5) 0.5803(6) 0.047(2) Uani 1 1 d U . .
C41 C 0.7512(4) 0.7860(5) 0.5936(6) 0.045(2) Uani 1 1 d U . .
C42 C 0.6789(4) 0.7050(5) 0.4918(5) 0.045(2) Uani 1 1 d U . .
H42 H 0.6552 0.6644 0.4885 0.054 Uiso 1 1 calc R . .
C43 C 0.6561(4) 0.7501(4) 0.2692(5) 0.036(2) Uani 1 1 d . . .
C44 C 0.6222(4) 0.7322(5) 0.1767(5) 0.041(2) Uani 1 1 d . . .
C45 C 0.5883(4) 0.6685(5) 0.1622(6) 0.048(2) Uani 1 1 d . . .
H45 H 0.5864 0.6385 0.2113 0.057 Uiso 1 1 calc R . .
C46 C 0.5583(4) 0.6504(5) 0.0770(6) 0.061(3) Uani 1 1 d U . .
H46 H 0.5358 0.6084 0.0685 0.073 Uiso 1 1 calc R . .
C47 C 0.5610(5) 0.6927(6) 0.0061(7) 0.071(3) Uani 1 1 d U . .
H47 H 0.5404 0.6800 -0.0518 0.085 Uiso 1 1 calc R . .
C48 C 0.5942(5) 0.7551(5) 0.0178(6) 0.065(3) Uani 1 1 d . . .
H48 H 0.5950 0.7843 -0.0325 0.077 Uiso 1 1 calc R . .
C49 C 0.6263(4) 0.7753(5) 0.1026(5) 0.043(2) Uani 1 1 d . . .
C50 C 0.6623(4) 0.8439(5) 0.1101(5) 0.042(2) Uani 1 1 d . A .
C51 C 0.6362(4) 0.9106(5) 0.1209(5) 0.039(2) Uani 1 1 d . . .
C52 C 0.5790(4) 0.9193(5) 0.1305(5) 0.045(2) Uani 1 1 d . A .
H52 H 0.5570 0.8774 0.1314 0.054 Uiso 1 1 calc R . .
C53 C 0.5529(4) 0.9867(5) 0.1389(5) 0.047(3) Uani 1 1 d . . .
C54 C 0.5885(5) 1.0491(5) 0.1335(5) 0.047(3) Uani 1 1 d . A .
C55 C 0.6463(5) 1.0434(5) 0.1290(6) 0.057(3) Uani 1 1 d . . .
H55 H 0.6689 1.0850 0.1302 0.069 Uiso 1 1 calc R A .
C56 C 0.6690(4) 0.9767(5) 0.1230(6) 0.051(3) Uani 1 1 d U A .
C57 C 0.7493(4) 0.9101(5) 0.1013(6) 0.047(2) Uani 1 1 d U A .
C58 C 0.8040(5) 0.9146(6) 0.0918(6) 0.062(3) Uani 1 1 d U . .
H58 H 0.8233 0.9590 0.0998 0.074 Uiso 1 1 calc R A .
C59 C 0.8324(6) 0.8508(6) 0.0695(7) 0.070(3) Uani 1 1 d . A .
C60 C 0.8036(5) 0.7839(6) 0.0641(6) 0.061(3) Uani 1 1 d U . .
C61 C 0.7498(4) 0.7802(5) 0.0764(6) 0.054(2) Uani 1 1 d U A .
H61 H 0.7318 0.7349 0.0721 0.065 Uiso 1 1 calc R . .
C62 C 0.7179(5) 0.8436(5) 0.0962(6) 0.047(2) Uani 1 1 d U . .
C63 C 0.4917(4) 0.9938(6) 0.1492(7) 0.077(3) Uani 1 1 d . A .
H63A H 0.4773 0.9466 0.1608 0.116 Uiso 1 1 calc R . .
H63B H 0.4684 1.0135 0.0942 0.116 Uiso 1 1 calc R . .
H63C H 0.4904 1.0257 0.1993 0.116 Uiso 1 1 calc R . .
C64 C 0.8321(5) 0.7127(6) 0.0427(8) 0.089(4) Uani 1 1 d U A .
H64A H 0.8090 0.6719 0.0530 0.133 Uiso 1 1 calc R . .
H64B H 0.8698 0.7086 0.0816 0.133 Uiso 1 1 calc R . .
H64C H 0.8353 0.7129 -0.0199 0.133 Uiso 1 1 calc R . .
Cl1 Cl 0.09101(15) 0.95232(16) 0.03021(19) 0.0872(10) Uani 1 1 d . . .
O1W O 0.0336(4) 0.1594(4) 0.3818(5) 0.094(2) Uani 1 1 d U . .
H1WB H 0.0581 0.1934 0.3827 0.142 Uiso 1 1 d R . .
H1WA H 0.0510 0.1187 0.3907 0.142 Uiso 1 1 d R . .
O2W O 0.9321(4) 0.2191(4) 0.4066(5) 0.097(3) Uani 1 1 d U . .
H2WA H 0.9273 0.2602 0.4300 0.146 Uiso 1 1 d R . .
H2WB H 0.9003 0.1961 0.3945 0.146 Uiso 1 1 d R . .

loop_
_atom_site_aniso_label
_atom_site_aniso_U_11
_atom_site_aniso_U_22
_atom_site_aniso_U_33
_atom_site_aniso_U_23
_atom_site_aniso_U_13
_atom_site_aniso_U_12
C30 0.074(6) 0.082(6) 0.054(5) 0.012(5) 0.014(4) -0.014(5)
C31 0.077(6) 0.089(6) 0.049(5) 0.013(5) 0.014(4) 0.000(5)
C33 0.079(5) 0.096(4) 0.084(4) -0.008(4) 0.018(4) -0.010(4)
C34 0.121(8) 0.120(6) 0.116(8) 0.014(6) 0.029(6) -0.020(6)
C65 0.069(6) 0.060(5) 0.073(7) 0.004(5) 0.011(5) -0.010(4)
C66 0.070(6) 0.063(5) 0.075(7) 0.014(5) 0.027(5) 0.001(5)
C67 0.122(7) 0.123(7) 0.151(7) 0.015(5) 0.059(5) -0.009(5)
C68 0.105(7) 0.125(7) 0.123(7) -0.005(5) 0.025(6) -0.001(6)
C33' 0.079(5) 0.096(4) 0.084(4) -0.008(4) 0.018(4) -0.010(4)
C34' 0.121(8) 0.120(6) 0.116(8) 0.014(6) 0.029(6) -0.020(6)
C65' 0.069(6) 0.060(5) 0.073(7) 0.004(5) 0.011(5) -0.010(4)
C66' 0.070(6) 0.063(5) 0.075(7) 0.014(5) 0.027(5) 0.001(5)
C67' 0.122(7) 0.123(7) 0.151(7) 0.015(5) 0.059(5) -0.009(5)
C68' 0.105(7) 0.125(7) 0.123(7) -0.005(5) 0.025(6) -0.001(6)
Al1 0.0389(16) 0.0385(15) 0.0431(14) 0.0079(12) 0.0101(12) 0.0044(14)
N1 0.038(4) 0.034(4) 0.048(4) 0.008(3) 0.006(3) 0.002(4)
N2 0.046(5) 0.041(5) 0.065(5) 0.013(4) 0.028(4) 0.003(4)
N5 0.047(5) 0.029(4) 0.043(4) 0.006(3) 0.015(4) 0.005(4)
N6 0.050(5) 0.040(4) 0.038(4) -0.005(4) 0.003(4) -0.005(4)
N7 0.077(7) 0.097(7) 0.122(8) -0.015(6) 0.030(6) 0.020(5)
N8 0.061(6) 0.048(4) 0.079(5) -0.003(4) 0.024(5) 0.002(4)
N4 0.073(5) 0.078(4) 0.058(4) -0.011(4) 0.016(4) -0.006(4)
N3 0.069(6) 0.069(6) 0.046(5) -0.006(4) 0.003(4) -0.016(5)
O3 0.032(3) 0.039(4) 0.061(4) 0.004(3) 0.015(3) 0.010(3)
O5 0.042(4) 0.033(3) 0.063(4) 0.007(3) 0.022(3) 0.003(3)
O1 0.061(5) 0.097(6) 0.102(6) 0.017(5) 0.023(4) 0.038(5)
O2 0.053(5) 0.067(4) 0.099(5) 0.005(4) 0.021(4) 0.009(4)
O10 0.047(4) 0.043(4) 0.039(3) 0.004(3) 0.008(3) -0.007(3)
O8 0.057(4) 0.045(4) 0.039(3) 0.006(3) 0.006(3) -0.006(3)
O7 0.089(6) 0.079(5) 0.058(4) -0.001(4) -0.005(4) -0.028(5)
O6 0.077(6) 0.092(6) 0.056(4) -0.005(4) -0.002(4) -0.005(5)
O4 0.049(4) 0.059(4) 0.033(3) 0.009(3) 0.004(3) -0.015(3)
O9 0.051(4) 0.049(4) 0.078(4) 0.003(3) 0.025(4) -0.004(4)
C1 0.070(7) 0.054(6) 0.047(6) 0.000(5) 0.008(5) 0.022(5)
C2 0.066(6) 0.045(5) 0.025(4) 0.001(4) 0.003(5) 0.019(5)
C3 0.070(7) 0.049(5) 0.052(6) -0.002(5) 0.003(5) 0.027(5)
C4 0.093(8) 0.031(5) 0.068(7) -0.009(5) 0.013(6) 0.012(6)
C5 0.088(8) 0.041(5) 0.057(6) 0.002(5) 0.017(6) -0.004(5)
C6 0.060(6) 0.037(5) 0.031(5) 0.002(4) -0.001(4) 0.009(5)
C7 0.035(5) 0.029(5) 0.042(5) 0.006(4) 0.002(4) 0.014(4)
C8 0.052(7) 0.039(6) 0.066(6) -0.001(5) 0.013(5) -0.008(5)
C9 0.047(6) 0.039(6) 0.040(5) 0.007(4) 0.004(4) -0.005(5)
C10 0.032(5) 0.054(5) 0.040(5) 0.000(4) 0.010(4) -0.001(4)
C11 0.056(7) 0.047(6) 0.067(6) 0.018(5) 0.028(5) 0.010(5)
C12 0.071(6) 0.074(6) 0.082(6) 0.017(5) 0.038(5) 0.002(6)
C13 0.042(6) 0.065(7) 0.066(6) -0.013(5) 0.015(5) 0.014(6)
C14 0.047(6) 0.053(6) 0.061(6) 0.011(5) 0.020(5) 0.014(5)
C15 0.027(5) 0.036(5) 0.039(5) 0.003(4) 0.007(4) 0.009(4)
C16 0.034(5) 0.042(5) 0.051(6) 0.004(4) 0.011(5) 0.009(5)
C17 0.037(5) 0.031(5) 0.046(5) 0.011(4) 0.012(4) 0.004(4)
C18 0.052(6) 0.039(5) 0.041(5) 0.000(4) 0.011(5) 0.003(5)
C19 0.057(7) 0.028(5) 0.053(6) -0.005(4) 0.008(5) -0.004(5)
C20 0.041(6) 0.042(5) 0.042(5) 0.006(4) 0.004(4) 0.000(5)
C21 0.057(7) 0.041(6) 0.039(5) -0.003(4) 0.009(5) -0.017(5)
C22 0.038(6) 0.031(5) 0.048(5) -0.010(4) 0.006(4) -0.006(4)
C23 0.029(5) 0.035(5) 0.054(6) -0.004(4) 0.013(4) 0.003(4)
C24 0.048(6) 0.042(5) 0.042(5) -0.008(4) 0.007(4) -0.004(5)
C25 0.033(5) 0.044(5) 0.050(5) -0.015(5) -0.002(4) -0.006(5)
C26 0.068(7) 0.046(6) 0.030(5) -0.003(4) 0.006(5) 0.005(5)
C27 0.054(6) 0.032(5) 0.046(5) -0.005(4) 0.006(5) 0.004(5)
C28 0.044(6) 0.042(5) 0.032(5) -0.008(4) -0.001(4) -0.004(5)
C29 0.064(6) 0.081(7) 0.068(6) -0.002(5) 0.014(5) -0.022(5)
C32 0.053(7) 0.060(6) 0.046(5) 0.009(5) 0.006(5) 0.003(5)
C35 0.046(7) 0.069(7) 0.056(6) 0.000(6) 0.011(5) 0.008(6)
C36 0.049(6) 0.053(6) 0.048(5) -0.002(4) 0.015(4) 0.012(5)
C37 0.074(8) 0.089(8) 0.044(5) 0.000(5) 0.011(5) 0.008(6)
C38 0.090(9) 0.057(6) 0.047(5) 0.016(5) 0.023(5) 0.013(5)
C39 0.047(6) 0.056(6) 0.050(5) 0.012(4) 0.014(4) 0.009(5)
C40 0.049(6) 0.041(5) 0.047(5) 0.002(4) 0.002(4) 0.016(4)
C41 0.050(6) 0.046(5) 0.041(4) -0.004(4) 0.016(4) 0.009(4)
C42 0.031(5) 0.056(6) 0.042(5) 0.005(4) -0.005(4) -0.004(5)
C43 0.044(6) 0.023(5) 0.041(5) -0.001(4) 0.012(4) 0.001(4)
C44 0.044(6) 0.041(6) 0.040(5) 0.002(4) 0.017(4) 0.008(5)
C45 0.057(6) 0.033(5) 0.054(6) 0.011(4) 0.015(5) 0.002(5)
C46 0.073(8) 0.049(6) 0.055(6) -0.004(5) 0.004(6) -0.015(6)
C47 0.084(9) 0.069(7) 0.050(6) -0.016(5) -0.009(6) -0.015(7)
C48 0.093(9) 0.049(6) 0.048(6) 0.001(5) 0.008(6) -0.025(7)
C49 0.054(6) 0.044(6) 0.033(5) -0.003(4) 0.014(4) -0.003(5)
C50 0.053(7) 0.038(6) 0.036(5) 0.001(4) 0.011(5) -0.009(5)
C51 0.043(6) 0.038(6) 0.034(5) 0.006(4) 0.002(4) -0.014(5)
C52 0.050(6) 0.047(6) 0.035(5) 0.010(4) 0.004(4) -0.011(5)
C53 0.050(6) 0.048(6) 0.040(5) 0.010(4) 0.002(5) -0.013(6)
C54 0.062(7) 0.038(6) 0.035(5) -0.002(4) 0.001(5) -0.004(5)
C55 0.068(8) 0.041(6) 0.064(6) 0.001(5) 0.019(6) -0.008(6)
C56 0.052(6) 0.045(6) 0.054(6) 0.002(5) 0.007(5) -0.005(5)
C57 0.051(6) 0.047(5) 0.046(5) -0.005(4) 0.020(5) 0.004(5)
C58 0.059(6) 0.061(7) 0.068(6) 0.016(5) 0.018(6) -0.001(6)
C59 0.082(9) 0.057(7) 0.070(7) 0.021(6) 0.018(6) 0.026(7)
C60 0.073(7) 0.063(7) 0.054(6) -0.005(5) 0.032(6) 0.007(6)
C61 0.071(6) 0.040(5) 0.058(6) 0.006(4) 0.027(5) -0.016(5)
C62 0.059(6) 0.042(5) 0.043(5) 0.004(4) 0.017(5) -0.003(4)
C63 0.050(7) 0.097(9) 0.089(8) -0.005(7) 0.024(6) 0.000(7)
C64 0.093(6) 0.089(6) 0.093(6) -0.003(5) 0.037(5) 0.017(5)
Cl1 0.101(3) 0.076(2) 0.0723(18) -0.0272(16) -0.0072(17) 0.0041(19)
O1W 0.083(5) 0.094(5) 0.103(5) 0.019(4) 0.015(4) 0.004(5)
O2W 0.099(6) 0.107(6) 0.090(5) 0.008(4) 0.029(4) 0.004(5)

loop_
_atom_type_symbol
_atom_type_description
_atom_type_scat_dispersion_real
_atom_type_scat_dispersion_imag
_atom_type_scat_source
C C 0.0033 0.0016 'International Tables Vol C Tables 4.2.6.8 and 6.1.1.4'
H H 0.0000 0.0000 'International Tables Vol C Tables 4.2.6.8 and 6.1.1.4'
N N 0.0061 0.0033 'International Tables Vol C Tables 4.2.6.8 and 6.1.1.4'
O O 0.0106 0.0060 'International Tables Vol C Tables 4.2.6.8 and 6.1.1.4'
Al Al 0.0645 0.0514 'International Tables Vol C Tables 4.2.6.8 and 6.1.1.4'
Cl Cl 0.1484 0.1585 'International Tables Vol C Tables 4.2.6.8 and 6.1.1.4'

loop_
_geom_angle_atom_site_label_1
_geom_angle_atom_site_label_2
_geom_angle_atom_site_label_3
_geom_angle
C31 C30 N3 111.4(8)
C31 C30 H30A 109.3
N3 C30 H30A 109.3
C31 C30 H30B 109.3
N3 C30 H30B 109.3
H30A C30 H30B 108.0
C30 C31 H31A 109.5
C30 C31 H31B 109.5
H31A C31 H31B 109.5
C30 C31 H31C 109.5
H31A C31 H31C 109.5
H31B C31 H31C 109.5
N4 C33 C34 110(3)
N4 C33 H33A 109.7
C34 C33 H33A 109.7
N4 C33 H33B 109.7
C34 C33 H33B 109.7
H33A C33 H33B 108.2
N8 C65 C66 111(2)
N8 C65 H65A 109.4
C66 C65 H65A 109.4
N8 C65 H65B 109.4
C66 C65 H65B 109.4
H65A C65 H65B 108.0
N7 C67 C68 117(2)
N7 C67 H67A 108.1
C68 C67 H67A 108.1
N7 C67 H67B 108.1
C68 C67 H67B 108.1
H67A C67 H67B 107.3
C34' C33' N4 110.9(13)
C34' C33' H33C 109.5
N4 C33' H33C 109.5
C34' C33' H33D 109.5
N4 C33' H33D 109.5
H33C C33' H33D 108.1
C33' C34' H34D 109.5
C33' C34' H34E 109.5
H34D C34' H34E 109.5
C33' C34' H34F 109.5
H34D C34' H34F 109.5
H34E C34' H34F 109.5
N8 C65' C66' 106.9(10)
N8 C65' H65C 110.4
C66' C65' H65C 110.4
N8 C65' H65D 110.4
C66' C65' H65D 110.4
H65C C65' H65D 108.6
C65' C66' H66D 109.5
C65' C66' H66E 109.5
H66D C66' H66E 109.5
C65' C66' H66F 109.5
H66D C66' H66F 109.5
H66E C66' H66F 109.5
N7 C67' C68' 110.6(12)
N7 C67' H67C 109.5
C68' C67' H67C 109.5
N7 C67' H67D 109.5
C68' C67' H67D 109.5
H67C C67' H67D 108.1
C67' C68' H68D 109.5
C67' C68' H68E 109.5
H68D C68' H68E 109.5
C67' C68' H68F 109.5
H68D C68' H68F 109.5
H68E C68' H68F 109.5
O5 Al1 O3 168.8(3)
O5 Al1 O8 91.4(3)
O3 Al1 O8 91.6(3)
O5 Al1 O10 89.7(3)
O3 Al1 O10 89.5(3)
O8 Al1 O10 168.8(3)
O5 Al1 N1 79.4(3)
O3 Al1 N1 89.5(3)
O8 Al1 N1 96.1(3)
O10 Al1 N1 95.1(3)
O5 Al1 N5 94.7(3)
O3 Al1 N5 96.2(3)
O8 Al1 N5 89.3(3)
O10 Al1 N5 79.4(3)
N1 Al1 N5 172.0(3)
C8 N1 N2 116.2(8)
C8 N1 Al1 128.8(7)
N2 N1 Al1 115.0(5)
C9 N2 N1 107.5(7)
C42 N5 N6 116.3(7)
C42 N5 Al1 128.8(6)
N6 N5 Al1 114.6(5)
C43 N6 N5 107.8(7)
C59 N7 C67 128.3(11)
C59 N7 C67' 128.0(11)
C67 N7 C67' 0.4(6)
C59 N7 H5A 115.9
C67 N7 H5A 115.9
C67' N7 H5A 116.2
C54 N8 C65' 125.4(9)
C54 N8 C65 121.6(14)
C65' N8 C65 18.3(16)
C54 N8 H6 119.2
C65' N8 H6 112.3
C65 N8 H6 119.2
C25 N4 C33 122.7(15)
C25 N4 C33' 126.9(10)
C33 N4 C33' 4.4(17)
C25 N4 H7A 118.7
C33 N4 H7A 118.7
C33' N4 H7A 114.4
C20 N3 C30 123.8(8)
C20 N3 H8A 118.1
C30 N3 H8A 118.1
C7 O3 Al1 133.3(6)
C9 O5 Al1 114.0(5)
C1 O2 H2 109.5
C43 O10 Al1 114.0(5)
C41 O8 Al1 132.3(6)
C35 O7 H7 109.5
C22 O4 C23 119.6(7)
C57 O9 C56 120.3(8)
O1 C1 O2 119.1(11)
O1 C1 C2 123.7(10)
O2 C1 C2 117.2(9)
C3 C2 C7 119.1(10)
C3 C2 C1 116.7(9)
C7 C2 C1 123.9(9)
C2 C3 C4 122.1(10)
C2 C3 H3 118.9
C4 C3 H3 118.9
C5 C4 C3 119.2(9)
C5 C4 H4A 120.4
C3 C4 H4A 120.4
C6 C5 C4 118.6(10)
C6 C5 H5 120.7
C4 C5 H5 120.7
C5 C6 C7 121.4(9)
C5 C6 C8 115.6(9)
C7 C6 C8 122.9(8)
O3 C7 C2 119.2(8)
O3 C7 C6 121.3(7)
C2 C7 C6 119.4(8)
N1 C8 C6 123.7(9)
N1 C8 H8 118.1
C6 C8 H8 118.1
N2 C9 O5 123.8(9)
N2 C9 C10 118.0(8)
O5 C9 C10 118.2(8)
C11 C10 C15 119.5(8)
C11 C10 C9 119.0(8)
C15 C10 C9 121.6(8)
C10 C11 C12 122.2(9)
C10 C11 H11 118.9
C12 C11 H11 118.9
C11 C12 C13 119.5(10)
C11 C12 H12 120.3
C13 C12 H12 120.3
C12 C13 C14 117.6(9)
C12 C13 H13 121.2
C14 C13 H13 121.2
C15 C14 C13 122.3(9)
C15 C14 H14 118.8
C13 C14 H14 118.8
C14 C15 C10 118.9(8)
C14 C15 C16 118.2(8)
C10 C15 C16 122.7(7)
C28 C16 C17 119.4(8)
C28 C16 C15 121.2(8)
C17 C16 C15 119.4(7)
C22 C17 C16 119.2(8)
C22 C17 C18 115.6(7)
C16 C17 C18 125.1(8)
C19 C18 C17 122.8(9)
C19 C18 H18 118.6
C17 C18 H18 118.6
C18 C19 C20 118.8(8)
C18 C19 C29 120.9(9)
C20 C19 C29 120.0(8)
N3 C20 C21 120.9(8)
N3 C20 C19 118.8(8)
C21 C20 C19 120.3(8)
C22 C21 C20 117.7(8)
C22 C21 H21 121.1
C20 C21 H21 121.1
O4 C22 C21 114.3(8)
O4 C22 C17 120.9(7)
C21 C22 C17 124.4(8)
O4 C23 C24 115.7(8)
O4 C23 C28 120.8(7)
C24 C23 C28 123.5(8)
C23 C24 C25 119.7(8)
C23 C24 H24 120.1
C25 C24 H24 120.1
N4 C25 C24 121.8(9)
N4 C25 C26 119.0(8)
C24 C25 C26 119.2(8)
C27 C26 C25 117.4(7)
C27 C26 C32 123.3(9)
C25 C26 C32 119.3(8)
C26 C27 C28 124.6(9)
C26 C27 H27 117.7
C28 C27 H27 117.7
C16 C28 C23 119.3(7)
C16 C28 C27 124.9(8)
C23 C28 C27 115.5(8)
C19 C29 H29A 109.5
C19 C29 H29B 109.5
H29A C29 H29B 109.5
C19 C29 H29C 109.5
H29A C29 H29C 109.5
H29B C29 H29C 109.5
C26 C32 H32A 109.5
C26 C32 H32B 109.5
H32A C32 H32B 109.5
C26 C32 H32C 109.5
H32A C32 H32C 109.5
H32B C32 H32C 109.5
O6 C35 O7 117.9(10)
O6 C35 C36 125.6(10)
O7 C35 C36 116.3(9)
C41 C36 C37 119.9(9)
C41 C36 C35 123.6(9)
C37 C36 C35 116.5(9)
C38 C37 C36 120.2(9)
C38 C37 H37 119.9
C36 C37 H37 119.9
C37 C38 C39 120.8(9)
C37 C38 H38 119.6
C39 C38 H38 119.6
C38 C39 C40 119.6(9)
C38 C39 H39 120.2
C40 C39 H39 120.2
C41 C40 C39 120.8(8)
C41 C40 C42 123.6(8)
C39 C40 C42 115.6(8)
O8 C41 C40 122.2(8)
O8 C41 C36 119.2(8)
C40 C41 C36 118.6(8)
N5 C42 C40 122.8(8)
N5 C42 H42 118.6
C40 C42 H42 118.6
O10 C43 N6 124.0(8)
O10 C43 C44 118.3(7)
N6 C43 C44 117.5(8)
C49 C44 C45 119.1(8)
C49 C44 C43 120.5(8)
C45 C44 C43 120.3(8)
C46 C45 C44 120.8(8)
C46 C45 H45 119.6
C44 C45 H45 119.6
C47 C46 C45 120.2(9)
C47 C46 H46 119.9
C45 C46 H46 119.9
C46 C47 C48 120.6(9)
C46 C47 H47 119.7
C48 C47 H47 119.7
C47 C48 C49 121.5(9)
C47 C48 H48 119.2
C49 C48 H48 119.2
C48 C49 C44 117.7(8)
C48 C49 C50 118.7(8)
C44 C49 C50 123.6(7)
C62 C50 C51 119.0(8)
C62 C50 C49 122.0(8)
C51 C50 C49 118.6(8)
C50 C51 C52 125.1(8)
C50 C51 C56 119.1(9)
C52 C51 C56 115.8(9)
C53 C52 C51 124.5(9)
C53 C52 H52 117.7
C51 C52 H52 117.7
C52 C53 C54 114.8(9)
C52 C53 C63 123.0(9)
C54 C53 C63 122.2(9)
N8 C54 C55 120.6(9)
N8 C54 C53 116.5(9)
C55 C54 C53 122.8(9)
C56 C55 C54 119.0(10)
C56 C55 H55 120.5
C54 C55 H55 120.5
C55 C56 O9 116.7(9)
C55 C56 C51 122.8(10)
O9 C56 C51 120.4(9)
C58 C57 O9 115.2(9)
C58 C57 C62 123.9(10)
O9 C57 C62 120.8(9)
C57 C58 C59 119.6(11)
C57 C58 H58 120.2
C59 C58 H58 120.2
N7 C59 C60 122.1(10)
N7 C59 C58 119.0(11)
C60 C59 C58 118.8(11)
C61 C60 C59 120.6(10)
C61 C60 C64 117.7(10)
C59 C60 C64 121.7(10)
C60 C61 C62 123.2(9)
C60 C61 H61 118.4
C62 C61 H61 118.4
C50 C62 C57 119.9(9)
C50 C62 C61 126.4(9)
C57 C62 C61 113.7(9)
C53 C63 H63A 109.5
C53 C63 H63B 109.5
H63A C63 H63B 109.5
C53 C63 H63C 109.5
H63A C63 H63C 109.5
H63B C63 H63C 109.5
C60 C64 H64A 109.5
C60 C64 H64B 109.5
H64A C64 H64B 109.5
C60 C64 H64C 109.5
H64A C64 H64C 109.5
H64B C64 H64C 109.5
H1WB O1W H1WA 109.5
H2WA O2W H2WB 109.5

loop_
_geom_bond_atom_site_label_1
_geom_bond_atom_site_label_2
_geom_bond_distance
C30 C31 1.468(12)
C30 N3 1.470(11)
C30 H30A 0.9700
C30 H30B 0.9700
C31 H31A 0.9600
C31 H31B 0.9600
C31 H31C 0.9600
C33 N4 1.484(10)
C33 C34 1.527(17)
C33 H33A 0.9700
C33 H33B 0.9700
C34 H34A 0.9600
C34 H34B 0.9600
C34 H34C 0.9600
C65 N8 1.478(10)
C65 C66 1.534(19)
C65 H65A 0.9700
C65 H65B 0.9700
C66 H66A 0.9600
C66 H66B 0.9600
C66 H66C 0.9600
C67 N7 1.483(10)
C67 C68 1.529(10)
C67 H67A 0.9700
C67 H67B 0.9700
C68 H68A 0.9600
C68 H68B 0.9600
C68 H68C 0.9600
C33' C34' 1.479(14)
C33' N4 1.486(9)
C33' H33C 0.9700
C33' H33D 0.9700
C34' H34D 0.9600
C34' H34E 0.9600
C34' H34F 0.9600
C65' N8 1.472(9)
C65' C66' 1.544(14)
C65' H65C 0.9700
C65' H65D 0.9700
C66' H66D 0.9600
C66' H66E 0.9600
C66' H66F 0.9600
C67' N7 1.492(9)
C67' C68' 1.515(10)
C67' H67C 0.9700
C67' H67D 0.9700
C68' H68D 0.9600
C68' H68E 0.9600
C68' H68F 0.9600
Al1 O5 1.855(6)
Al1 O3 1.866(6)
Al1 O8 1.874(6)
Al1 O10 1.889(6)
Al1 N1 1.975(7)
Al1 N5 1.986(7)
N1 C8 1.289(10)
N1 N2 1.384(9)
N2 C9 1.296(10)
N5 C42 1.289(9)
N5 N6 1.389(8)
N6 C43 1.322(10)
N7 C59 1.375(14)
N7 H5A 0.8600
N8 C54 1.377(11)
N8 H6 0.8600
N4 C25 1.338(11)
N4 H7A 0.8600
N3 C20 1.360(10)
N3 H8A 0.8600
O3 C7 1.334(9)
O5 C9 1.304(10)
O1 C1 1.214(11)
O2 C1 1.336(11)
O2 H2 0.8200
O10 C43 1.280(9)
O8 C41 1.324(9)
O7 C35 1.356(11)
O7 H7 0.8200
O6 C35 1.219(11)
O4 C22 1.353(9)
O4 C23 1.378(9)
O9 C57 1.353(10)
O9 C56 1.356(11)
C1 C2 1.468(14)
C2 C3 1.369(13)
C2 C7 1.391(12)
C3 C4 1.404(14)
C3 H3 0.9300
C4 C5 1.394(14)
C4 H4A 0.9300
C5 C6 1.396(11)
C5 H5 0.9300
C6 C7 1.406(12)
C6 C8 1.460(12)
C8 H8 0.9300
C9 C10 1.483(12)
C10 C11 1.363(11)
C10 C15 1.412(11)
C11 C12 1.376(13)
C11 H11 0.9300
C12 C13 1.407(13)
C12 H12 0.9300
C13 C14 1.411(12)
C13 H13 0.9300
C14 C15 1.357(11)
C14 H14 0.9300
C15 C16 1.490(11)
C16 C28 1.381(11)
C16 C17 1.404(11)
C17 C22 1.391(11)
C17 C18 1.438(11)
C18 C19 1.342(11)
C18 H18 0.9300
C19 C20 1.446(12)
C19 C29 1.531(12)
C20 C21 1.396(11)
C21 C22 1.384(11)
C21 H21 0.9300
C23 C24 1.377(11)
C23 C28 1.396(11)
C24 C25 1.398(11)
C24 H24 0.9300
C25 C26 1.456(12)
C26 C27 1.367(12)
C26 C32 1.486(11)
C27 C28 1.410(11)
C27 H27 0.9300
C29 H29A 0.9600
C29 H29B 0.9600
C29 H29C 0.9600
C32 H32A 0.9600
C32 H32B 0.9600
C32 H32C 0.9600
C35 C36 1.452(13)
C36 C41 1.418(11)
C36 C37 1.420(13)
C37 C38 1.370(13)
C37 H37 0.9300
C38 C39 1.397(12)
C38 H38 0.9300
C39 C40 1.412(11)
C39 H39 0.9300
C40 C41 1.398(12)
C40 C42 1.458(11)
C42 H42 0.9300
C43 C44 1.484(11)
C44 C49 1.387(11)
C44 C45 1.407(12)
C45 C46 1.364(12)
C45 H45 0.9300
C46 C47 1.330(12)
C46 H46 0.9300
C47 C48 1.379(12)
C47 H47 0.9300
C48 C49 1.385(12)
C48 H48 0.9300
C49 C50 1.512(12)
C50 C62 1.383(12)
C50 C51 1.395(12)
C51 C52 1.410(12)
C51 C56 1.438(12)
C52 C53 1.399(12)
C52 H52 0.9300
C53 C54 1.436(12)
C53 C63 1.503(12)
C54 C55 1.397(13)
C55 C56 1.348(13)
C55 H55 0.9300
C57 C58 1.342(12)
C57 C62 1.422(12)
C58 C59 1.426(13)
C58 H58 0.9300
C59 C60 1.397(14)
C60 C61 1.336(13)
C60 C64 1.536(13)
C61 C62 1.455(12)
C61 H61 0.9300
C63 H63A 0.9600
C63 H63B 0.9600
C63 H63C 0.9600
C64 H64A 0.9600
C64 H64B 0.9600
C64 H64C 0.9600
O1W H1WB 0.8499
O1W H1WA 0.8500
O2W H2WA 0.8500
O2W H2WB 0.8500

loop_
_geom_torsion_atom_site_label_1
_geom_torsion_atom_site_label_2
_geom_torsion_atom_site_label_3
_geom_torsion_atom_site_label_4
_geom_torsion
O5 Al1 N1 C8 -178.9(8)
O3 Al1 N1 C8 2.9(8)
O8 Al1 N1 C8 -88.7(8)
O10 Al1 N1 C8 92.3(8)
N5 Al1 N1 C8 138(2)
O5 Al1 N1 N2 4.2(5)
O3 Al1 N1 N2 -174.1(5)
O8 Al1 N1 N2 94.4(5)
O10 Al1 N1 N2 -84.6(5)
N5 Al1 N1 N2 -38(3)
C8 N1 N2 C9 -179.9(8)
Al1 N1 N2 C9 -2.6(8)
O5 Al1 N5 C42 82.6(8)
O3 Al1 N5 C42 -100.2(8)
O8 Al1 N5 C42 -8.7(8)
O10 Al1 N5 C42 171.4(8)
N1 Al1 N5 C42 124(2)
O5 Al1 N5 N6 -91.9(5)
O3 Al1 N5 N6 85.3(5)
O8 Al1 N5 N6 176.8(5)
O10 Al1 N5 N6 -3.0(5)
N1 Al1 N5 N6 -50(3)
C42 N5 N6 C43 -171.2(8)
Al1 N5 N6 C43 3.9(8)
C68 C67 N7 C59 -169(2)
C68 C67 N7 C67' -145(97)
C68' C67' N7 C59 -83.5(16)
C68' C67' N7 C67 120(96)
C66' C65' N8 C54 151.7(10)
C66' C65' N8 C65 67(5)
C66 C65 N8 C54 -152(2)
C66 C65 N8 C65' -44(4)
C34 C33 N4 C25 -78(3)
C34 C33 N4 C33' 86(9)
C34' C33' N4 C25 -94.5(16)
C34' C33' N4 C33 -111(11)
C31 C30 N3 C20 163.2(9)
O5 Al1 O3 C7 -7.1(18)
O8 Al1 O3 C7 98.0(7)
O10 Al1 O3 C7 -93.2(7)
N1 Al1 O3 C7 1.8(7)
N5 Al1 O3 C7 -172.5(7)
O3 Al1 O5 C9 4.3(17)
O8 Al1 O5 C9 -100.8(6)
O10 Al1 O5 C9 90.4(6)
N1 Al1 O5 C9 -4.8(5)
N5 Al1 O5 C9 169.8(6)
O5 Al1 O10 C43 96.1(6)
O3 Al1 O10 C43 -95.1(6)
O8 Al1 O10 C43 0.5(19)
N1 Al1 O10 C43 175.5(6)
N5 Al1 O10 C43 1.3(6)
O5 Al1 O8 C41 -84.2(8)
O3 Al1 O8 C41 106.6(8)
O10 Al1 O8 C41 11(2)
N1 Al1 O8 C41 -163.7(8)
N5 Al1 O8 C41 10.4(8)
O1 C1 C2 C3 -4.7(13)
O2 C1 C2 C3 177.2(8)
O1 C1 C2 C7 -178.6(9)
O2 C1 C2 C7 3.3(13)
C7 C2 C3 C4 -2.8(13)
C1 C2 C3 C4 -177.1(8)
C2 C3 C4 C5 4.8(13)
C3 C4 C5 C6 -3.5(13)
C4 C5 C6 C7 0.4(12)
C4 C5 C6 C8 176.6(8)
Al1 O3 C7 C2 175.3(5)
Al1 O3 C7 C6 -7.0(11)
C3 C2 C7 O3 177.4(7)
C1 C2 C7 O3 -8.8(12)
C3 C2 C7 C6 -0.3(11)
C1 C2 C7 C6 173.5(7)
C5 C6 C7 O3 -176.1(7)
C8 C6 C7 O3 8.0(12)
C5 C6 C7 C2 1.5(12)
C8 C6 C7 C2 -174.4(7)
N2 N1 C8 C6 174.7(7)
Al1 N1 C8 C6 -2.2(13)
C5 C6 C8 N1 -179.7(8)
C7 C6 C8 N1 -3.5(13)
N1 N2 C9 O5 -1.7(11)
N1 N2 C9 C10 176.3(6)
Al1 O5 C9 N2 5.4(11)
Al1 O5 C9 C10 -172.7(5)
N2 C9 C10 C11 -7.5(12)
O5 C9 C10 C11 170.6(8)
N2 C9 C10 C15 171.4(8)
O5 C9 C10 C15 -10.4(11)
C15 C10 C11 C12 -1.1(14)
C9 C10 C11 C12 177.9(9)
C10 C11 C12 C13 1.7(15)
C11 C12 C13 C14 -1.9(14)
C12 C13 C14 C15 1.6(13)
C13 C14 C15 C10 -1.1(12)
C13 C14 C15 C16 -177.1(8)
C11 C10 C15 C14 0.8(12)
C9 C10 C15 C14 -178.2(8)
C11 C10 C15 C16 176.6(8)
C9 C10 C15 C16 -2.3(12)
C14 C15 C16 C28 -87.6(10)
C10 C15 C16 C28 96.6(10)
C14 C15 C16 C17 90.2(10)
C10 C15 C16 C17 -85.7(10)
C28 C16 C17 C22 4.0(12)
C15 C16 C17 C22 -173.8(8)
C28 C16 C17 C18 179.5(8)
C15 C16 C17 C18 1.7(12)
C22 C17 C18 C19 -4.6(12)
C16 C17 C18 C19 179.8(8)
C17 C18 C19 C20 6.9(13)
C17 C18 C19 C29 179.8(8)
C30 N3 C20 C21 8.1(14)
C30 N3 C20 C19 -173.8(9)
C18 C19 C20 N3 175.3(8)
C29 C19 C20 N3 2.4(13)
C18 C19 C20 C21 -6.5(13)
C29 C19 C20 C21 -179.5(8)
N3 C20 C21 C22 -178.0(8)
C19 C20 C21 C22 3.9(13)
C23 O4 C22 C21 -179.4(7)
C23 O4 C22 C17 7.2(12)
C20 C21 C22 O4 -174.9(8)
C20 C21 C22 C17 -1.7(13)
C16 C17 C22 O4 -9.5(12)
C18 C17 C22 O4 174.6(7)
C16 C17 C22 C21 177.8(8)
C18 C17 C22 C21 1.9(13)
C22 O4 C23 C24 -177.8(7)
C22 O4 C23 C28 0.6(11)
O4 C23 C24 C25 179.6(7)
C28 C23 C24 C25 1.3(13)
C33 N4 C25 C24 10.8(15)
C33' N4 C25 C24 9.3(15)
C33 N4 C25 C26 -166.6(9)
C33' N4 C25 C26 -168.1(9)
C23 C24 C25 N4 -176.8(8)
C23 C24 C25 C26 0.6(13)
N4 C25 C26 C27 176.4(8)
C24 C25 C26 C27 -1.0(13)
N4 C25 C26 C32 -3.5(13)
C24 C25 C26 C32 179.1(8)
C25 C26 C27 C28 -0.3(13)
C32 C26 C27 C28 179.6(8)
C17 C16 C28 C23 3.5(12)
C15 C16 C28 C23 -178.8(7)
C17 C16 C28 C27 177.8(8)
C15 C16 C28 C27 -4.5(13)
O4 C23 C28 C16 -5.9(12)
C24 C23 C28 C16 172.3(8)
O4 C23 C28 C27 179.2(7)
C24 C23 C28 C27 -2.5(12)
C26 C27 C28 C16 -172.5(9)
C26 C27 C28 C23 2.0(13)
O6 C35 C36 C41 174.6(9)
O7 C35 C36 C41 0.6(14)
O6 C35 C36 C37 -4.4(15)
O7 C35 C36 C37 -178.3(9)
C41 C36 C37 C38 2.3(15)
C35 C36 C37 C38 -178.7(9)
C36 C37 C38 C39 0.1(16)
C37 C38 C39 C40 -0.1(15)
C38 C39 C40 C41 -2.5(13)
C38 C39 C40 C42 179.6(8)
Al1 O8 C41 C40 -8.7(13)
Al1 O8 C41 C36 170.0(6)
C39 C40 C41 O8 -176.5(8)
C42 C40 C41 O8 1.2(14)
C39 C40 C41 C36 4.9(13)
C42 C40 C41 C36 -177.4(8)
C37 C36 C41 O8 176.5(9)
C35 C36 C41 O8 -2.4(13)
C37 C36 C41 C40 -4.8(13)
C35 C36 C41 C40 176.3(9)
N6 N5 C42 C40 180.0(7)
Al1 N5 C42 C40 5.6(13)
C41 C40 C42 N5 -0.1(14)
C39 C40 C42 N5 177.7(8)
Al1 O10 C43 N6 0.7(11)
Al1 O10 C43 C44 176.1(6)
N5 N6 C43 O10 -3.1(11)
N5 N6 C43 C44 -178.6(6)
O10 C43 C44 C49 -5.8(12)
N6 C43 C44 C49 170.0(8)
O10 C43 C44 C45 170.0(8)
N6 C43 C44 C45 -14.3(12)
C49 C44 C45 C46 -2.2(14)
C43 C44 C45 C46 -178.1(8)
C44 C45 C46 C47 0.6(15)
C45 C46 C47 C48 0.0(18)
C46 C47 C48 C49 1.1(18)
C47 C48 C49 C44 -2.8(15)
C47 C48 C49 C50 179.3(10)
C45 C44 C49 C48 3.2(13)
C43 C44 C49 C48 179.1(8)
C45 C44 C49 C50 -178.9(9)
C43 C44 C49 C50 -3.0(14)
C48 C49 C50 C62 -86.9(11)
C44 C49 C50 C62 95.2(11)
C48 C49 C50 C51 85.6(11)
C44 C49 C50 C51 -92.2(11)
C62 C50 C51 C52 176.4(8)
C49 C50 C51 C52 3.6(12)
C62 C50 C51 C56 -3.8(11)
C49 C50 C51 C56 -176.6(7)
C50 C51 C52 C53 -178.2(8)
C56 C51 C52 C53 2.0(11)
C51 C52 C53 C54 2.3(11)
C51 C52 C53 C63 -179.9(8)
C65' N8 C54 C55 -0.8(14)
C65 N8 C54 C55 21(2)
C65' N8 C54 C53 179.2(10)
C65 N8 C54 C53 -159.3(19)
C52 C53 C54 N8 174.1(7)
C63 C53 C54 N8 -3.7(12)
C52 C53 C54 C55 -5.9(12)
C63 C53 C54 C55 176.3(8)
N8 C54 C55 C56 -175.1(8)
C53 C54 C55 C56 4.9(13)
C54 C55 C56 O9 178.9(7)
C54 C55 C56 C51 0.0(13)
C57 O9 C56 C55 -173.0(8)
C57 O9 C56 C51 5.9(12)
C50 C51 C56 C55 176.9(8)
C52 C51 C56 C55 -3.3(12)
C50 C51 C56 O9 -2.0(12)
C52 C51 C56 O9 177.9(7)
C56 O9 C57 C58 176.4(8)
C56 O9 C57 C62 -4.1(12)
O9 C57 C58 C59 -176.3(8)
C62 C57 C58 C59 4.3(14)
C67 N7 C59 C60 -169.6(11)
C67' N7 C59 C60 -169.8(11)
C67 N7 C59 C58 7.2(17)
C67' N7 C59 C58 7.0(17)
C57 C58 C59 N7 178.8(9)
C57 C58 C59 C60 -4.4(14)
N7 C59 C60 C61 179.2(9)
C58 C59 C60 C61 2.4(15)
N7 C59 C60 C64 -1.6(16)
C58 C59 C60 C64 -178.4(9)
C59 C60 C61 C62 -0.3(14)
C64 C60 C61 C62 -179.5(8)
C51 C50 C62 C57 5.6(12)
C49 C50 C62 C57 178.1(7)
C51 C50 C62 C61 -174.7(8)
C49 C50 C62 C61 -2.2(13)
C58 C57 C62 C50 177.7(8)
O9 C57 C62 C50 -1.7(13)
C58 C57 C62 C61 -2.0(13)
O9 C57 C62 C61 178.5(7)
C60 C61 C62 C50 -179.8(9)
C60 C61 C62 C57 0.0(13)
